data_4001104
loop_
_publ_author_name
'Zaikina, Julia V.'
'Kovnir, Kirill A.'
'Sobolev, Alexey N.'
'Presniakov, Igor A.'
'Kytin, Vladimir G.'
'Kulbachinskii, Vladimir A.'
'Olenev, Andrei V.'
'Lebedev, Oleg I.'
'Tendeloo, Gustaaf Van'
'Dikarev, Evgeny V.'
'Shevelkov, Andrei V.'

_publ_section_title
;
 Highly Disordered Crystal Structure and Thermoelectric Properties of
 Sn3P4
;
_journal_issue 7
_journal_name_full 'Chemistry of Materials'
_journal_page_first 2476
_journal_paper_doi 10.1021/cm702655g
_journal_volume 20
_journal_year 2008
_chemical_formula_moiety Sn3P4.04
_chemical_formula_sum 'P4.04 Sn3'
_chemical_formula_weight 479.95
_chemical_melting_point ?
_chemical_name_common 'tin phosphide'
_chemical_name_systematic
;
 ?
;
_space_group_IT_number 166
_symmetry_cell_setting hexagonal
_symmetry_space_group_name_Hall '-R 3 2"'
_symmetry_space_group_name_H-M 'R -3 m :H'
_atom_sites_solution_primary direct
_atom_sites_solution_secondary difmap
_audit_creation_method manual
_cell_angle_alpha 90.00
_cell_angle_beta 90.00
_cell_angle_gamma 120.00
_cell_formula_units_Z 3
_cell_length_a 4.4290(6)
_cell_length_b 4.4290(6)
_cell_length_c 28.360(6)
_cell_measurement_reflns_used 24
_cell_measurement_temperature 293(2)
_cell_measurement_theta_max 16.7
_cell_measurement_theta_min 15.8
_cell_volume 481.78(14)
_computing_cell_refinement 'CAD4 (Nonius)'
_computing_data_collection 'CAD4 (Nonius)'
_computing_data_reduction 'XCAD7 (P.McArdle, 1999)'
_computing_molecular_graphics 'SHELXL-97 (Sheldrick, 1997)'
_computing_publication_material 'SHELXL-97 (Sheldrick, 1997)'
_computing_structure_refinement 'SHELXL-97 (Sheldrick, 1997)'
_computing_structure_solution 'SHELXS-97 (Sheldrick, 1990)'
_diffrn_ambient_temperature 293(2)
_diffrn_measured_fraction_theta_full 1.000
_diffrn_measured_fraction_theta_max 1.000
_diffrn_measurement_device_type 'Nonius CAD4F'
_diffrn_measurement_method \w--2\q
_diffrn_radiation_monochromator graphite
_diffrn_radiation_source 'fine-focus sealed tube'
_diffrn_radiation_type MoK\a
_diffrn_radiation_wavelength 0.71073
_diffrn_reflns_av_R_equivalents 0.0483
_diffrn_reflns_av_sigmaI/netI 0.0262
_diffrn_reflns_limit_h_max 6
_diffrn_reflns_limit_h_min -6
_diffrn_reflns_limit_k_max 1
_diffrn_reflns_limit_k_min -6
_diffrn_reflns_limit_l_max 43
_diffrn_reflns_limit_l_min -43
_diffrn_reflns_number 1430
_diffrn_reflns_theta_full 33.92
_diffrn_reflns_theta_max 33.92
_diffrn_reflns_theta_min 2.15
_diffrn_standards_decay_% 0
_diffrn_standards_interval_time 120
_diffrn_standards_number 1
_exptl_absorpt_coefficient_mu 12.435
_exptl_absorpt_correction_T_max 0.4362
_exptl_absorpt_correction_T_min 0.3416
_exptl_absorpt_correction_type psi-scan
_exptl_absorpt_process_details 'psi-scan corrections'
_exptl_crystal_colour grey
_exptl_crystal_density_diffrn 4.963
_exptl_crystal_density_meas ?
_exptl_crystal_density_method 'not measured'
_exptl_crystal_description prism
_exptl_crystal_F_000 630
_exptl_crystal_size_max 0.11
_exptl_crystal_size_mid 0.08
_exptl_crystal_size_min 0.08
_refine_diff_density_max 2.425
_refine_diff_density_min -0.909
_refine_diff_density_rms 0.267
_refine_ls_extinction_coef 0.0013(4)
_refine_ls_extinction_expression Fc^*^=kFc[1+0.001xFc^2^\l^3^/sin(2\q)]^-1/4^
_refine_ls_extinction_method SHELXL
_refine_ls_goodness_of_fit_ref 1.168
_refine_ls_matrix_type full
_refine_ls_number_parameters 29
_refine_ls_number_reflns 289
_refine_ls_number_restraints 0
_refine_ls_restrained_S_all 1.168
_refine_ls_R_factor_all 0.0239
_refine_ls_R_factor_gt 0.0226
_refine_ls_shift/su_max 0.000
_refine_ls_shift/su_mean 0.000
_refine_ls_structure_factor_coef Fsqd
_refine_ls_weighting_details 'calc w=1/[\s^2^(Fo^2^)+(0.0338P)^2^+0.1037P] where P=(Fo^2^+2Fc^2^)/3'
_refine_ls_weighting_scheme calc
_refine_ls_wR_factor_gt 0.0570
_refine_ls_wR_factor_ref 0.0577
_reflns_number_gt 272
_reflns_number_total 289
_reflns_threshold_expression >2sigma(I)
_cod_data_source_file cm702655g-file012.cif
_cod_data_source_block Sn3P4
_cod_depositor_comments
;
The following automatic conversions were performed:

'_chemical_melting_point' value 'not measured' was changed to '?' -
the value is undefined or not given.

Automatic conversion script
Id: cif_fix_values 1715 2011-07-08 13:25:40Z adriana 

The following automatic conversions were performed:

'_exptl_crystal_density_meas' value 'not measured' was changed to '?'
- the value is perceived as not measured.

Automatic conversion script
Id: cif_fix_values 3008 2015-01-20 13:52:24Z robertas 
;
_cod_original_cell_volume 481.78(13)
_cod_original_sg_symbol_H-M 'R -3 m'
_cod_database_code 4001104

loop_
_symmetry_equiv_pos_as_xyz
'x, y, z'
'-y, x-y, z'
'-x+y, -x, z'
'y, x, -z'
'x-y, -y, -z'
'-x, -x+y, -z'
'x+2/3, y+1/3, z+1/3'
'-y+2/3, x-y+1/3, z+1/3'
'-x+y+2/3, -x+1/3, z+1/3'
'y+2/3, x+1/3, -z+1/3'
'x-y+2/3, -y+1/3, -z+1/3'
'-x+2/3, -x+y+1/3, -z+1/3'
'x+1/3, y+2/3, z+2/3'
'-y+1/3, x-y+2/3, z+2/3'
'-x+y+1/3, -x+2/3, z+2/3'
'y+1/3, x+2/3, -z+2/3'
'x-y+1/3, -y+2/3, -z+2/3'
'-x+1/3, -x+y+2/3, -z+2/3'
'-x, -y, -z'
'y, -x+y, -z'
'x-y, x, -z'
'-y, -x, z'
'-x+y, y, z'
'x, x-y, z'
'-x+2/3, -y+1/3, -z+1/3'
'y+2/3, -x+y+1/3, -z+1/3'
'x-y+2/3, x+1/3, -z+1/3'
'-y+2/3, -x+1/3, z+1/3'
'-x+y+2/3, y+1/3, z+1/3'
'x+2/3, x-y+1/3, z+1/3'
'-x+1/3, -y+2/3, -z+2/3'
'y+1/3, -x+y+2/3, -z+2/3'
'x-y+1/3, x+2/3, -z+2/3'
'-y+1/3, -x+2/3, z+2/3'
'-x+y+1/3, y+2/3, z+2/3'
'x+1/3, x-y+2/3, z+2/3'

loop_
_atom_site_label
_atom_site_type_symbol
_atom_site_fract_x
_atom_site_fract_y
_atom_site_fract_z
_atom_site_U_iso_or_equiv
_atom_site_adp_type
_atom_site_occupancy
_atom_site_symmetry_multiplicity
_atom_site_calc_flag
_atom_site_refinement_flags
Sn1 Sn 0.0000 0.0000 0.0000 0.01020(18) Uani 1 12 d S
Sn2 Sn 0.6667 0.3333 0.127801(13) 0.01348(17) Uani 1 6 d S
P1 P 0.3333 0.6667 0.0997(2) 0.0094(16) Uani 0.244(10) 6 d SP
P2 P 0.3333 -0.3333 0.02405(19) 0.0056(15) Uani 0.222(9) 6 d SP
P3 P 0.2043(4) -0.2043(4) 0.07710(10) 0.0117(8) Uani 0.262(4) 2 d SP
P4 P 0.0563(8) -0.4719(4) 0.05277(10) 0.0099(7) Uani 0.256(4) 2 d SP

loop_
_atom_site_aniso_label
_atom_site_aniso_U_11
_atom_site_aniso_U_22
_atom_site_aniso_U_33
_atom_site_aniso_U_23
_atom_site_aniso_U_13
_atom_site_aniso_U_12
Sn1 0.00954(19) 0.00954(19) 0.0115(3) 0.000 0.000 0.00477(10)
Sn2 0.01445(18) 0.01445(18) 0.0116(2) 0.000 0.000 0.00722(9)
P1 0.0088(18) 0.0088(18) 0.010(3) 0.000 0.000 0.0044(9)
P2 0.0043(17) 0.0043(17) 0.008(2) 0.000 0.000 0.0021(9)
P3 0.0120(11) 0.0120(11) 0.0141(12) -0.0006(4) 0.0006(4) 0.0082(11)
P4 0.0086(13) 0.0089(9) 0.0122(12) 0.0008(5) 0.0017(9) 0.0043(6)

loop_
_atom_type_symbol
_atom_type_description
_atom_type_scat_dispersion_real
_atom_type_scat_dispersion_imag
_atom_type_scat_source
P P 0.1023 0.0942 'International Tables Vol C Tables 4.2.6.8 and 6.1.1.4'
Sn Sn -0.6537 1.4246 'International Tables Vol C Tables 4.2.6.8 and 6.1.1.4'

loop_
_geom_angle_atom_site_label_1
_geom_angle_atom_site_label_2
_geom_angle_atom_site_label_3
_geom_angle
_geom_angle_site_symmetry_1
_geom_angle_site_symmetry_3
P2 Sn1 P2 180.0(2) . 19
P2 Sn1 P2 113.60(9) . 1_565
P2 Sn1 P2 66.40(9) 19 1_565
P2 Sn1 P2 66.40(9) . 19_545
P2 Sn1 P2 113.60(9) 19 19_545
P2 Sn1 P2 180.0(2) 1_565 19_545
P2 Sn1 P2 113.60(9) . 1_455
P2 Sn1 P2 66.40(9) 19 1_455
P2 Sn1 P2 113.60(9) 1_565 1_455
P2 Sn1 P2 66.40(9) 19_545 1_455
P2 Sn1 P2 66.40(9) . 19_655
P2 Sn1 P2 113.60(9) 19 19_655
P2 Sn1 P2 66.40(9) 1_565 19_655
P2 Sn1 P2 113.60(9) 19_545 19_655
P2 Sn1 P2 180.0(2) 1_455 19_655
P2 Sn1 P4 93.79(9) . 20
P2 Sn1 P4 86.21(9) 19 20
P2 Sn1 P4 150.90(10) 1_565 20
P2 Sn1 P4 29.10(10) 19_545 20
P2 Sn1 P4 59.45(11) 1_455 20
P2 Sn1 P4 120.55(11) 19_655 20
P2 Sn1 P4 86.21(9) . 2
P2 Sn1 P4 93.79(9) 19 2
P2 Sn1 P4 29.10(10) 1_565 2
P2 Sn1 P4 150.90(10) 19_545 2
P2 Sn1 P4 120.55(11) 1_455 2
P2 Sn1 P4 59.45(11) 19_655 2
P4 Sn1 P4 180.00(10) 20 2
P2 Sn1 P4 59.45(11) . 19_545
P2 Sn1 P4 120.55(11) 19 19_545
P2 Sn1 P4 150.90(10) 1_565 19_545
P2 Sn1 P4 29.10(10) 19_545 19_545
P2 Sn1 P4 93.79(9) 1_455 19_545
P2 Sn1 P4 86.21(9) 19_655 19_545
P4 Sn1 P4 40.15(12) 20 19_545
P4 Sn1 P4 139.85(12) 2 19_545
P2 Sn1 P4 29.10(10) . 3_655
P2 Sn1 P4 150.90(10) 19 3_655
P2 Sn1 P4 86.21(9) 1_565 3_655
P2 Sn1 P4 93.79(9) 19_545 3_655
P2 Sn1 P4 120.55(11) 1_455 3_655
P2 Sn1 P4 59.45(11) 19_655 3_655
P4 Sn1 P4 122.28(13) 20 3_655
P4 Sn1 P4 57.72(13) 2 3_655
P4 Sn1 P4 88.12(7) 19_545 3_655
P2 Sn1 P4 120.55(11) . 1_565
P2 Sn1 P4 59.45(11) 19 1_565
P2 Sn1 P4 29.10(10) 1_565 1_565
P2 Sn1 P4 150.90(10) 19_545 1_565
P2 Sn1 P4 86.21(9) 1_455 1_565
P2 Sn1 P4 93.79(9) 19_655 1_565
P4 Sn1 P4 139.85(12) 20 1_565
P4 Sn1 P4 40.15(12) 2 1_565
P4 Sn1 P4 180.00(10) 19_545 1_565
P4 Sn1 P4 91.88(7) 3_655 1_565
P2 Sn1 P4 150.90(10) . 21_455
P2 Sn1 P4 29.10(10) 19 21_455
P2 Sn1 P4 93.79(9) 1_565 21_455
P2 Sn1 P4 86.21(9) 19_545 21_455
P2 Sn1 P4 59.45(11) 1_455 21_455
P2 Sn1 P4 120.55(11) 19_655 21_455
P4 Sn1 P4 57.72(13) 20 21_455
P4 Sn1 P4 122.28(13) 2 21_455
P4 Sn1 P4 91.88(7) 19_545 21_455
P4 Sn1 P4 180.00(10) 3_655 21_455
P4 Sn1 P4 88.12(7) 1_565 21_455
P2 Sn1 P4 29.10(10) . .
P2 Sn1 P4 150.90(10) 19 .
P2 Sn1 P4 120.55(11) 1_565 .
P2 Sn1 P4 59.45(11) 19_545 .
P2 Sn1 P4 86.21(9) 1_455 .
P2 Sn1 P4 93.79(9) 19_655 .
P4 Sn1 P4 88.12(7) 20 .
P4 Sn1 P4 91.88(7) 2 .
P4 Sn1 P4 68.65(10) 19_545 .
P4 Sn1 P4 40.15(12) 3_655 .
P4 Sn1 P4 111.35(10) 1_565 .
P4 Sn1 P4 139.85(12) 21_455 .
P2 Sn1 P4 86.21(9) . 2_445
P2 Sn1 P4 93.79(9) 19 2_445
P2 Sn1 P4 120.55(11) 1_565 2_445
P2 Sn1 P4 59.45(11) 19_545 2_445
P2 Sn1 P4 29.10(10) 1_455 2_445
P2 Sn1 P4 150.90(10) 19_655 2_445
P4 Sn1 P4 68.65(10) 20 2_445
P4 Sn1 P4 111.35(10) 2 2_445
P4 Sn1 P4 88.12(7) 19_545 2_445
P4 Sn1 P4 91.88(7) 3_655 2_445
P4 Sn1 P4 91.88(7) 1_565 2_445
P4 Sn1 P4 88.12(7) 21_455 2_445
P4 Sn1 P4 57.72(13) . 2_445
P2 Sn1 P4 93.79(9) . 20_665
P2 Sn1 P4 86.21(9) 19 20_665
P2 Sn1 P4 59.45(11) 1_565 20_665
P2 Sn1 P4 120.55(11) 19_545 20_665
P2 Sn1 P4 150.90(10) 1_455 20_665
P2 Sn1 P4 29.10(10) 19_655 20_665
P4 Sn1 P4 111.35(10) 20 20_665
P4 Sn1 P4 68.65(10) 2 20_665
P4 Sn1 P4 91.88(7) 19_545 20_665
P4 Sn1 P4 88.12(7) 3_655 20_665
P4 Sn1 P4 88.12(7) 1_565 20_665
P4 Sn1 P4 91.88(7) 21_455 20_665
P4 Sn1 P4 122.28(13) . 20_665
P4 Sn1 P4 180.00(10) 2_445 20_665
P2 Sn1 P4 59.45(11) . 21
P2 Sn1 P4 120.55(11) 19 21
P2 Sn1 P4 93.79(9) 1_565 21
P2 Sn1 P4 86.21(9) 19_545 21
P2 Sn1 P4 150.90(10) 1_455 21
P2 Sn1 P4 29.10(10) 19_655 21
P4 Sn1 P4 91.88(7) 20 21
P4 Sn1 P4 88.12(7) 2 21
P4 Sn1 P4 57.72(13) 19_545 21
P4 Sn1 P4 68.65(10) 3_655 21
P4 Sn1 P4 122.28(13) 1_565 21
P4 Sn1 P4 111.35(10) 21_455 21
P4 Sn1 P4 88.12(7) . 21
P4 Sn1 P4 139.85(12) 2_445 21
P4 Sn1 P4 40.15(12) 20_665 21
P2 Sn1 P4 120.55(11) . 3
P2 Sn1 P4 59.45(11) 19 3
P2 Sn1 P4 86.21(9) 1_565 3
P2 Sn1 P4 93.79(9) 19_545 3
P2 Sn1 P4 29.10(10) 1_455 3
P2 Sn1 P4 150.90(10) 19_655 3
P4 Sn1 P4 88.12(7) 20 3
P4 Sn1 P4 91.88(7) 2 3
P4 Sn1 P4 122.28(13) 19_545 3
P4 Sn1 P4 111.35(10) 3_655 3
P4 Sn1 P4 57.72(13) 1_565 3
P4 Sn1 P4 68.65(10) 21_455 3
P4 Sn1 P4 91.88(7) . 3
P4 Sn1 P4 40.15(12) 2_445 3
P4 Sn1 P4 139.85(12) 20_665 3
P4 Sn1 P4 180.0(2) 21 3
P2 Sn1 P4 150.90(10) . 19
P2 Sn1 P4 29.10(10) 19 19
P2 Sn1 P4 59.45(11) 1_565 19
P2 Sn1 P4 120.55(11) 19_545 19
P2 Sn1 P4 93.79(9) 1_455 19
P2 Sn1 P4 86.21(9) 19_655 19
P4 Sn1 P4 91.88(7) 20 19
P4 Sn1 P4 88.12(7) 2 19
P4 Sn1 P4 111.35(10) 19_545 19
P4 Sn1 P4 139.85(12) 3_655 19
P4 Sn1 P4 68.65(10) 1_565 19
P4 Sn1 P4 40.15(12) 21_455 19
P4 Sn1 P4 180.00(13) . 19
P4 Sn1 P4 122.28(13) 2_445 19
P4 Sn1 P4 57.72(13) 20_665 19
P4 Sn1 P4 91.88(7) 21 19
P4 Sn1 P4 88.12(7) 3 19
P2 Sn1 P3 85.87(11) . 20
P2 Sn1 P3 94.13(11) 19 20
P2 Sn1 P3 140.57(13) 1_565 20
P2 Sn1 P3 39.43(13) 19_545 20
P2 Sn1 P3 85.87(11) 1_455 20
P2 Sn1 P3 94.13(11) 19_655 20
P4 Sn1 P3 26.66(8) 20 20
P4 Sn1 P3 153.34(8) 2 20
P4 Sn1 P3 26.66(8) 19_545 20
P4 Sn1 P3 114.00(7) 3_655 20
P4 Sn1 P3 153.34(8) 1_565 20
P4 Sn1 P3 66.00(7) 21_455 20
P4 Sn1 P3 93.46(6) . 20
P4 Sn1 P3 93.46(6) 2_445 20
P4 Sn1 P3 86.54(6) 20_665 20
P4 Sn1 P3 66.00(7) 21 20
P4 Sn1 P3 114.00(7) 3 20
P4 Sn1 P3 86.54(6) 19 20
P2 Sn1 P3 94.13(11) . 2
P2 Sn1 P3 85.87(11) 19 2
P2 Sn1 P3 39.43(13) 1_565 2
P2 Sn1 P3 140.57(13) 19_545 2
P2 Sn1 P3 94.13(11) 1_455 2
P2 Sn1 P3 85.87(11) 19_655 2
P4 Sn1 P3 153.34(8) 20 2
P4 Sn1 P3 26.66(8) 2 2
P4 Sn1 P3 153.34(8) 19_545 2
P4 Sn1 P3 66.00(7) 3_655 2
P4 Sn1 P3 26.66(8) 1_565 2
P4 Sn1 P3 114.00(7) 21_455 2
P4 Sn1 P3 86.54(6) . 2
P4 Sn1 P3 86.54(6) 2_445 2
P4 Sn1 P3 93.46(6) 20_665 2
P4 Sn1 P3 114.00(7) 21 2
P4 Sn1 P3 66.00(7) 3 2
P4 Sn1 P3 93.46(6) 19 2
P3 Sn1 P3 180.00(7) 20 2
P2 Sn1 P3 140.57(13) . 19
P2 Sn1 P3 39.43(13) 19 19
P2 Sn1 P3 85.87(11) 1_565 19
P2 Sn1 P3 94.13(11) 19_545 19
P2 Sn1 P3 85.87(11) 1_455 19
P2 Sn1 P3 94.13(11) 19_655 19
P4 Sn1 P3 66.00(7) 20 19
P4 Sn1 P3 114.00(7) 2 19
P4 Sn1 P3 86.54(6) 19_545 19
P4 Sn1 P3 153.34(8) 3_655 19
P4 Sn1 P3 93.46(6) 1_565 19
P4 Sn1 P3 26.66(8) 21_455 19
P4 Sn1 P3 153.34(8) . 19
P4 Sn1 P3 114.00(7) 2_445 19
P4 Sn1 P3 66.00(7) 20_665 19
P4 Sn1 P3 86.54(6) 21 19
P4 Sn1 P3 93.46(6) 3 19
P4 Sn1 P3 26.66(8) 19 19
P3 Sn1 P3 60.60(10) 20 19
P3 Sn1 P3 119.40(10) 2 19
P2 Sn1 P3 39.43(13) . .
P2 Sn1 P3 140.57(13) 19 .
P2 Sn1 P3 94.13(11) 1_565 .
P2 Sn1 P3 85.87(11) 19_545 .
P2 Sn1 P3 94.13(11) 1_455 .
P2 Sn1 P3 85.87(11) 19_655 .
P4 Sn1 P3 114.00(7) 20 .
P4 Sn1 P3 66.00(7) 2 .
P4 Sn1 P3 93.46(6) 19_545 .
P4 Sn1 P3 26.66(8) 3_655 .
P4 Sn1 P3 86.54(6) 1_565 .
P4 Sn1 P3 153.34(8) 21_455 .
P4 Sn1 P3 26.66(8) . .
P4 Sn1 P3 66.00(7) 2_445 .
P4 Sn1 P3 114.00(7) 20_665 .
P4 Sn1 P3 93.46(6) 21 .
P4 Sn1 P3 86.54(6) 3 .
P4 Sn1 P3 153.34(8) 19 .
P3 Sn1 P3 119.40(10) 20 .
P3 Sn1 P3 60.60(10) 2 .
P3 Sn1 P3 180.00(10) 19 .
P2 Sn1 P3 85.87(11) . 21
P2 Sn1 P3 94.13(11) 19 21
P2 Sn1 P3 85.87(11) 1_565 21
P2 Sn1 P3 94.13(11) 19_545 21
P2 Sn1 P3 140.57(13) 1_455 21
P2 Sn1 P3 39.43(13) 19_655 21
P4 Sn1 P3 86.54(6) 20 21
P4 Sn1 P3 93.46(6) 2 21
P4 Sn1 P3 66.00(7) 19_545 21
P4 Sn1 P3 93.46(6) 3_655 21
P4 Sn1 P3 114.00(7) 1_565 21
P4 Sn1 P3 86.54(6) 21_455 21
P4 Sn1 P3 114.00(7) . 21
P4 Sn1 P3 153.34(8) 2_445 21
P4 Sn1 P3 26.66(8) 20_665 21
P4 Sn1 P3 26.66(8) 21 21
P4 Sn1 P3 153.34(8) 3 21
P4 Sn1 P3 66.00(7) 19 21
P3 Sn1 P3 60.60(10) 20 21
P3 Sn1 P3 119.40(10) 2 21
P3 Sn1 P3 60.60(10) 19 21
P3 Sn1 P3 119.40(10) . 21
P2 Sn1 P3 94.13(11) . 3
P2 Sn1 P3 85.87(11) 19 3
P2 Sn1 P3 94.13(11) 1_565 3
P2 Sn1 P3 85.87(11) 19_545 3
P2 Sn1 P3 39.43(13) 1_455 3
P2 Sn1 P3 140.57(13) 19_655 3
P4 Sn1 P3 93.46(6) 20 3
P4 Sn1 P3 86.54(6) 2 3
P4 Sn1 P3 114.00(7) 19_545 3
P4 Sn1 P3 86.54(6) 3_655 3
P4 Sn1 P3 66.00(7) 1_565 3
P4 Sn1 P3 93.46(6) 21_455 3
P4 Sn1 P3 66.00(7) . 3
P4 Sn1 P3 26.66(8) 2_445 3
P4 Sn1 P3 153.34(8) 20_665 3
P4 Sn1 P3 153.34(8) 21 3
P4 Sn1 P3 26.66(8) 3 3
P4 Sn1 P3 114.00(7) 19 3
P3 Sn1 P3 119.40(10) 20 3
P3 Sn1 P3 60.60(10) 2 3
P3 Sn1 P3 119.40(10) 19 3
P3 Sn1 P3 60.60(10) . 3
P3 Sn1 P3 180.0(2) 21 3
P4 Sn2 P4 59.70(11) 3_655 1_665
P4 Sn2 P4 59.70(11) 3_655 2
P4 Sn2 P4 59.70(11) 1_665 2
P4 Sn2 P3 27.22(8) 3_655 .
P4 Sn2 P3 86.60(6) 1_665 .
P4 Sn2 P3 67.63(7) 2 .
P4 Sn2 P3 27.22(8) 3_655 3_655
P4 Sn2 P3 67.63(7) 1_665 3_655
P4 Sn2 P3 86.60(6) 2 3_655
P3 Sn2 P3 37.66(13) . 3_655
P4 Sn2 P3 67.63(7) 3_655 2_655
P4 Sn2 P3 27.22(8) 1_665 2_655
P4 Sn2 P3 86.60(6) 2 2_655
P3 Sn2 P3 93.46(7) . 2_655
P3 Sn2 P3 61.46(13) 3_655 2_655
P4 Sn2 P3 86.60(6) 3_655 1_665
P4 Sn2 P3 27.22(8) 1_665 1_665
P4 Sn2 P3 67.63(7) 2 1_665
P3 Sn2 P3 112.97(10) . 1_665
P3 Sn2 P3 93.46(7) 3_655 1_665
P3 Sn2 P3 37.66(13) 2_655 1_665
P4 Sn2 P3 67.63(7) 3_655 2
P4 Sn2 P3 86.60(6) 1_665 2
P4 Sn2 P3 27.22(8) 2 2
P3 Sn2 P3 61.46(13) . 2
P3 Sn2 P3 93.46(7) 3_655 2
P3 Sn2 P3 112.97(10) 2_655 2
P3 Sn2 P3 93.46(7) 1_665 2
P4 Sn2 P3 86.60(6) 3_655 3_665
P4 Sn2 P3 67.63(7) 1_665 3_665
P4 Sn2 P3 27.22(8) 2 3_665
P3 Sn2 P3 93.46(7) . 3_665
P3 Sn2 P3 112.97(10) 3_655 3_665
P3 Sn2 P3 93.46(7) 2_655 3_665
P3 Sn2 P3 61.46(13) 1_665 3_665
P3 Sn2 P3 37.66(13) 2 3_665
P4 Sn2 P1 37.61(14) 3_655 1_545
P4 Sn2 P1 91.77(11) 1_665 1_545
P4 Sn2 P1 91.77(11) 2 1_545
P3 Sn2 P1 25.54(11) . 1_545
P3 Sn2 P1 25.54(11) 3_655 1_545
P3 Sn2 P1 86.71(10) 2_655 1_545
P3 Sn2 P1 118.45(11) 1_665 1_545
P3 Sn2 P1 86.71(10) 2 1_545
P3 Sn2 P1 118.45(11) 3_665 1_545
P4 Sn2 P1 91.77(11) 3_655 1_655
P4 Sn2 P1 37.61(14) 1_665 1_655
P4 Sn2 P1 91.77(11) 2 1_655
P3 Sn2 P1 118.45(11) . 1_655
P3 Sn2 P1 86.71(10) 3_655 1_655
P3 Sn2 P1 25.54(11) 2_655 1_655
P3 Sn2 P1 25.54(11) 1_665 1_655
P3 Sn2 P1 118.45(11) 2 1_655
P3 Sn2 P1 86.71(10) 3_665 1_655
P1 Sn2 P1 111.54(11) 1_545 1_655
P4 Sn2 P1 91.77(11) 3_655 .
P4 Sn2 P1 91.77(11) 1_665 .
P4 Sn2 P1 37.61(14) 2 .
P3 Sn2 P1 86.71(10) . .
P3 Sn2 P1 118.45(11) 3_655 .
P3 Sn2 P1 118.45(11) 2_655 .
P3 Sn2 P1 86.71(10) 1_665 .
P3 Sn2 P1 25.54(11) 2 .
P3 Sn2 P1 25.54(11) 3_665 .
P1 Sn2 P1 111.54(11) 1_545 .
P1 Sn2 P1 111.54(11) 1_655 .
P4 Sn2 Sn2 108.47(5) 3_655 25_655
P4 Sn2 Sn2 108.47(5) 1_665 25_655
P4 Sn2 Sn2 165.84(7) 2 25_655
P3 Sn2 Sn2 105.74(6) . 25_655
P3 Sn2 Sn2 81.25(5) 3_655 25_655
P3 Sn2 Sn2 81.25(5) 2_655 25_655
P3 Sn2 Sn2 105.74(6) 1_665 25_655
P3 Sn2 Sn2 160.31(6) 2 25_655
P3 Sn2 Sn2 160.31(6) 3_665 25_655
P1 Sn2 Sn2 80.37(10) 1_545 25_655
P1 Sn2 Sn2 80.37(10) 1_655 25_655
P1 Sn2 Sn2 156.54(12) . 25_655
P4 Sn2 Sn2 165.84(7) 3_655 25_665
P4 Sn2 Sn2 108.47(5) 1_665 25_665
P4 Sn2 Sn2 108.46(5) 2 25_665
P3 Sn2 Sn2 160.31(6) . 25_665
P3 Sn2 Sn2 160.31(6) 3_655 25_665
P3 Sn2 Sn2 105.74(6) 2_655 25_665
P3 Sn2 Sn2 81.25(5) 1_665 25_665
P3 Sn2 Sn2 105.74(6) 2 25_665
P3 Sn2 Sn2 81.25(5) 3_665 25_665
P1 Sn2 Sn2 156.55(12) 1_545 25_665
P1 Sn2 Sn2 80.37(10) 1_655 25_665
P1 Sn2 Sn2 80.37(10) . 25_665
Sn2 Sn2 Sn2 81.979(17) 25_655 25_665
P4 Sn2 Sn2 108.47(5) 3_655 25
P4 Sn2 Sn2 165.84(7) 1_665 25
P4 Sn2 Sn2 108.46(5) 2 25
P3 Sn2 Sn2 81.25(5) . 25
P3 Sn2 Sn2 105.74(7) 3_655 25
P3 Sn2 Sn2 160.31(6) 2_655 25
P3 Sn2 Sn2 160.31(6) 1_665 25
P3 Sn2 Sn2 81.25(5) 2 25
P3 Sn2 Sn2 105.74(6) 3_665 25
P1 Sn2 Sn2 80.37(10) 1_545 25
P1 Sn2 Sn2 156.55(12) 1_655 25
P1 Sn2 Sn2 80.37(10) . 25
Sn2 Sn2 Sn2 81.979(17) 25_655 25
Sn2 Sn2 Sn2 81.978(17) 25_665 25
P3 P1 P3 93.3(4) 1_565 2
P3 P1 P3 93.3(4) 1_565 3_665
P3 P1 P3 93.3(4) 2 3_665
P3 P1 P4 46.6(2) 1_565 1_565
P3 P1 P4 46.6(2) 2 1_565
P3 P1 P4 95.7(4) 3_665 1_565
P3 P1 P4 46.6(2) 1_565 3_665
P3 P1 P4 95.7(4) 2 3_665
P3 P1 P4 46.6(2) 3_665 3_665
P4 P1 P4 65.4(3) 1_565 3_665
P3 P1 P4 95.7(4) 1_565 2
P3 P1 P4 46.6(2) 2 2
P3 P1 P4 46.6(2) 3_665 2
P4 P1 P4 65.4(3) 1_565 2
P4 P1 P4 65.4(3) 3_665 2
P3 P1 P2 57.1(3) 1_565 1_565
P3 P1 P2 57.1(3) 2 1_565
P3 P1 P2 57.1(3) 3_665 1_565
P4 P1 P2 38.60(16) 1_565 1_565
P4 P1 P2 38.60(16) 3_665 1_565
P4 P1 P2 38.60(16) 2 1_565
P3 P1 Sn2 76.18(9) 1_565 1_565
P3 P1 Sn2 164.4(4) 2 1_565
P3 P1 Sn2 76.18(9) 3_665 1_565
P4 P1 Sn2 122.03(13) 1_565 1_565
P4 P1 Sn2 68.71(10) 3_665 1_565
P4 P1 Sn2 122.03(13) 2 1_565
P2 P1 Sn2 107.31(13) 1_565 1_565
P3 P1 Sn2 76.18(9) 1_565 1_455
P3 P1 Sn2 76.18(9) 2 1_455
P3 P1 Sn2 164.4(4) 3_665 1_455
P4 P1 Sn2 68.71(10) 1_565 1_455
P4 P1 Sn2 122.03(13) 3_665 1_455
P4 P1 Sn2 122.03(13) 2 1_455
P2 P1 Sn2 107.31(13) 1_565 1_455
Sn2 P1 Sn2 111.54(11) 1_565 1_455
P3 P1 Sn2 164.4(4) 1_565 .
P3 P1 Sn2 76.18(9) 2 .
P3 P1 Sn2 76.18(9) 3_665 .
P4 P1 Sn2 122.03(13) 1_565 .
P4 P1 Sn2 122.03(13) 3_665 .
P4 P1 Sn2 68.71(10) 2 .
P2 P1 Sn2 107.31(13) 1_565 .
Sn2 P1 Sn2 111.54(11) 1_565 .
Sn2 P1 Sn2 111.54(11) 1_455 .
P4 P2 P4 86.9(3) 3_655 .
P4 P2 P4 86.9(3) 3_655 2_545
P4 P2 P4 86.9(3) . 2_545
P4 P2 P3 43.43(16) 3_655 .
P4 P2 P3 43.43(16) . .
P4 P2 P3 85.9(3) 2_545 .
P4 P2 P3 43.43(16) 3_655 3_655
P4 P2 P3 85.9(3) . 3_655
P4 P2 P3 43.43(16) 2_545 3_655
P3 P2 P3 56.9(2) . 3_655
P4 P2 P3 85.9(3) 3_655 2_545
P4 P2 P3 43.43(16) . 2_545
P4 P2 P3 43.43(16) 2_545 2_545
P3 P2 P3 56.9(2) . 2_545
P3 P2 P3 56.9(2) 3_655 2_545
P4 P2 P1 52.5(2) 3_655 1_545
P4 P2 P1 52.5(2) . 1_545
P4 P2 P1 52.5(2) 2_545 1_545
P3 P2 P1 33.35(14) . 1_545
P3 P2 P1 33.35(14) 3_655 1_545
P3 P2 P1 33.35(14) 2_545 1_545
P4 P2 P4 136.56(16) 3_655 19_545
P4 P2 P4 93.01(18) . 19_545
P4 P2 P4 136.56(16) 2_545 19_545
P3 P2 P4 122.23(8) . 19_545
P3 P2 P4 178.9(2) 3_655 19_545
P3 P2 P4 122.23(8) 2_545 19_545
P1 P2 P4 145.55(9) 1_545 19_545
P4 P2 P4 93.01(18) 3_655 21
P4 P2 P4 136.56(16) . 21
P4 P2 P4 136.56(16) 2_545 21
P3 P2 P4 122.23(8) . 21
P3 P2 P4 122.23(8) 3_655 21
P3 P2 P4 178.9(2) 2_545 21
P1 P2 P4 145.55(9) 1_545 21
P4 P2 P4 58.66(15) 19_545 21
P4 P2 P4 136.56(16) 3_655 20_655
P4 P2 P4 136.56(16) . 20_655
P4 P2 P4 93.01(18) 2_545 20_655
P3 P2 P4 178.9(2) . 20_655
P3 P2 P4 122.23(8) 3_655 20_655
P3 P2 P4 122.23(8) 2_545 20_655
P1 P2 P4 145.55(9) 1_545 20_655
P4 P2 P4 58.66(15) 19_545 20_655
P4 P2 P4 58.66(15) 21 20_655
P4 P2 Sn1 76.90(7) 3_655 .
P4 P2 Sn1 76.90(7) . .
P4 P2 Sn1 157.5(3) 2_545 .
P3 P2 Sn1 71.59(10) . .
P3 P2 Sn1 118.74(13) 3_655 .
P3 P2 Sn1 118.74(13) 2_545 .
P1 P2 Sn1 104.94(12) 1_545 .
P4 P2 Sn1 60.93(8) 19_545 .
P4 P2 Sn1 60.93(8) 21 .
P4 P2 Sn1 109.51(19) 20_655 .
P4 P2 Sn1 157.5(3) 3_655 1_545
P4 P2 Sn1 76.90(7) . 1_545
P4 P2 Sn1 76.90(7) 2_545 1_545
P3 P2 Sn1 118.74(13) . 1_545
P3 P2 Sn1 118.74(13) 3_655 1_545
P3 P2 Sn1 71.59(10) 2_545 1_545
P1 P2 Sn1 104.94(12) 1_545 1_545
P4 P2 Sn1 60.93(8) 19_545 1_545
P4 P2 Sn1 109.51(19) 21 1_545
P4 P2 Sn1 60.93(8) 20_655 1_545
Sn1 P2 Sn1 113.60(9) . 1_545
P4 P2 Sn1 76.90(7) 3_655 1_655
P4 P2 Sn1 157.5(3) . 1_655
P4 P2 Sn1 76.90(7) 2_545 1_655
P3 P2 Sn1 118.74(13) . 1_655
P3 P2 Sn1 71.59(10) 3_655 1_655
P3 P2 Sn1 118.74(13) 2_545 1_655
P1 P2 Sn1 104.94(12) 1_545 1_655
P4 P2 Sn1 109.51(19) 19_545 1_655
P4 P2 Sn1 60.93(8) 21 1_655
P4 P2 Sn1 60.93(8) 20_655 1_655
Sn1 P2 Sn1 113.60(9) . 1_655
Sn1 P2 Sn1 113.60(9) 1_545 1_655
P4 P2 P2 129.53(6) 3_655 19_545
P4 P2 P2 65.54(12) . 19_545
P4 P2 P2 129.53(6) 2_545 19_545
P3 P2 P2 98.67(12) . 19_545
P3 P2 P2 151.4(3) 3_655 19_545
P3 P2 P2 98.67(12) 2_545 19_545
P1 P2 P2 118.08(19) 1_545 19_545
P4 P2 P2 27.47(14) 19_545 19_545
P4 P2 P2 82.0(2) 21 19_545
P4 P2 P2 82.0(2) 20_655 19_545
Sn1 P2 P2 56.80(5) . 19_545
Sn1 P2 P2 56.80(5) 1_545 19_545
Sn1 P2 P2 137.0(3) 1_655 19_545
P4 P2 P2 65.54(12) 3_655 19_655
P4 P2 P2 129.53(6) . 19_655
P4 P2 P2 129.53(6) 2_545 19_655
P3 P2 P2 98.67(12) . 19_655
P3 P2 P2 98.67(12) 3_655 19_655
P3 P2 P2 151.4(3) 2_545 19_655
P1 P2 P2 118.08(19) 1_545 19_655
P4 P2 P2 82.0(2) 19_545 19_655
P4 P2 P2 27.47(14) 21 19_655
P4 P2 P2 82.0(2) 20_655 19_655
Sn1 P2 P2 56.80(5) . 19_655
Sn1 P2 P2 137.0(3) 1_545 19_655
Sn1 P2 P2 56.80(5) 1_655 19_655
P2 P2 P2 99.6(2) 19_545 19_655
P4 P2 P2 129.53(6) 3_655 19_645
P4 P2 P2 129.53(6) . 19_645
P4 P2 P2 65.54(12) 2_545 19_645
P3 P2 P2 151.4(3) . 19_645
P3 P2 P2 98.67(12) 3_655 19_645
P3 P2 P2 98.67(12) 2_545 19_645
P1 P2 P2 118.08(19) 1_545 19_645
P4 P2 P2 82.0(2) 19_545 19_645
P4 P2 P2 82.0(2) 21 19_645
P4 P2 P2 27.47(14) 20_655 19_645
Sn1 P2 P2 137.0(3) . 19_645
Sn1 P2 P2 56.80(5) 1_545 19_645
Sn1 P2 P2 56.80(5) 1_655 19_645
P2 P2 P2 99.6(2) 19_545 19_645
P2 P2 P2 99.6(2) 19_655 19_645
P1 P3 P4 89.5(2) 1_545 .
P1 P3 P4 89.5(2) 1_545 3_655
P4 P3 P4 96.0(3) . 3_655
P1 P3 P3 43.4(2) 1_545 3_655
P4 P3 P3 92.92(13) . 3_655
P4 P3 P3 46.18(16) 3_655 3_655
P1 P3 P3 43.4(2) 1_545 2_545
P4 P3 P3 46.18(16) . 2_545
P4 P3 P3 92.92(13) 3_655 2_545
P3 P3 P3 60.0 3_655 2_545
P1 P3 P2 89.6(3) 1_545 .
P4 P3 P2 48.01(16) . .
P4 P3 P2 48.01(16) 3_655 .
P3 P3 P2 61.57(12) 3_655 .
P3 P3 P2 61.57(12) 2_545 .
P1 P3 P4 51.5(3) 1_545 2_545
P4 P3 P4 58.09(14) . 2_545
P4 P3 P4 58.09(14) 3_655 2_545
P3 P3 P4 34.83(6) 3_655 2_545
P3 P3 P4 34.83(6) 2_545 2_545
P2 P3 P4 38.07(13) . 2_545
P1 P3 Sn2 78.28(16) 1_545 .
P4 P3 Sn2 164.06(18) . .
P4 P3 Sn2 73.87(15) 3_655 .
P3 P3 Sn2 71.17(6) 3_655 .
P3 P3 Sn2 120.73(7) 2_545 .
P2 P3 Sn2 120.80(7) . .
P4 P3 Sn2 105.99(9) 2_545 .
P1 P3 Sn2 78.28(16) 1_545 1_445
P4 P3 Sn2 73.87(15) . 1_445
P4 P3 Sn2 164.06(18) 3_655 1_445
P3 P3 Sn2 120.73(7) 3_655 1_445
P3 P3 Sn2 71.17(6) 2_545 1_445
P2 P3 Sn2 120.80(7) . 1_445
P4 P3 Sn2 105.99(9) 2_545 1_445
Sn2 P3 Sn2 112.97(10) . 1_445
P1 P3 Sn1 158.6(3) 1_545 .
P4 P3 Sn1 76.28(18) . .
P4 P3 Sn1 76.28(18) 3_655 .
P3 P3 Sn1 120.30(5) 3_655 .
P3 P3 Sn1 120.30(5) 2_545 .
P2 P3 Sn1 68.98(14) . .
P4 P3 Sn1 107.05(14) 2_545 .
Sn2 P3 Sn1 112.13(7) . .
Sn2 P3 Sn1 112.13(7) 1_445 .
P1 P3 P3 136.6(2) 1_545 2
P4 P3 P3 133.82(16) . 2
P4 P3 P3 87.08(13) 3_655 2
P3 P3 P3 120.000(1) 3_655 2
P3 P3 P3 180.00(17) 2_545 2
P2 P3 P3 118.43(12) . 2
P4 P3 P3 145.17(6) 2_545 2
Sn2 P3 P3 59.27(7) . 2
Sn2 P3 P3 108.83(6) 1_445 2
Sn1 P3 P3 59.70(5) . 2
P1 P3 P3 136.6(2) 1_545 3
P4 P3 P3 87.08(13) . 3
P4 P3 P3 133.82(16) 3_655 3
P3 P3 P3 180.00(17) 3_655 3
P3 P3 P3 120.000(1) 2_545 3
P2 P3 P3 118.43(12) . 3
P4 P3 P3 145.17(6) 2_545 3
Sn2 P3 P3 108.83(6) . 3
Sn2 P3 P3 59.27(7) 1_445 3
Sn1 P3 P3 59.70(5) . 3
P3 P3 P3 60.0 2 3
P3 P4 P3 87.6(3) . 2_545
P3 P4 P2 88.6(2) . .
P3 P4 P2 88.6(2) 2_545 .
P3 P4 P1 43.82(16) . 1_545
P3 P4 P1 43.82(16) 2_545 1_545
P2 P4 P1 88.9(3) . 1_545
P3 P4 P4 41.99(16) . 3_655
P3 P4 P4 87.08(13) 2_545 3_655
P2 P4 P4 46.57(16) . 3_655
P1 P4 P4 57.29(13) 1_545 3_655
P3 P4 P4 87.08(13) . 2_545
P3 P4 P4 41.99(16) 2_545 2_545
P2 P4 P4 46.57(16) . 2_545
P1 P4 P4 57.29(13) 1_545 2_545
P4 P4 P4 60.0 3_655 2_545
P3 P4 P3 52.26(15) . 3_655
P3 P4 P3 52.26(15) 2_545 3_655
P2 P4 P3 56.0(2) . 3_655
P1 P4 P3 32.82(16) 1_545 3_655
P4 P4 P3 34.83(6) 3_655 3_655
P4 P4 P3 34.83(6) 2_545 3_655
P3 P4 P4 138.01(16) . 3_545
P3 P4 P4 92.92(13) 2_545 3_545
P2 P4 P4 133.43(17) . 3_545
P1 P4 P4 122.71(13) 1_545 3_545
P4 P4 P4 180.0 3_655 3_545
P4 P4 P4 120.000(1) 2_545 3_545
P3 P4 P4 145.17(6) 3_655 3_545
P3 P4 P4 92.92(13) . 2_445
P3 P4 P4 138.01(16) 2_545 2_445
P2 P4 P4 133.43(17) . 2_445
P1 P4 P4 122.71(13) 1_545 2_445
P4 P4 P4 120.000(1) 3_655 2_445
P4 P4 P4 180.0 2_545 2_445
P3 P4 P4 145.17(6) 3_655 2_445
P4 P4 P4 60.0 3_545 2_445
P3 P4 Sn2 78.90(18) . 1_445
P3 P4 Sn2 78.90(18) 2_545 1_445
P2 P4 Sn2 162.5(3) . 1_445
P1 P4 Sn2 73.68(16) 1_545 1_445
P4 P4 Sn2 119.85(5) 3_655 1_445
P4 P4 Sn2 119.85(5) 2_545 1_445
P3 P4 Sn2 106.50(15) 3_655 1_445
P4 P4 Sn2 60.15(5) 3_545 1_445
P4 P4 Sn2 60.15(5) 2_445 1_445
P3 P4 P2 135.96(17) . 19_545
P3 P4 P2 135.96(17) 2_545 19_545
P2 P4 P2 86.99(18) . 19_545
P1 P4 P2 175.8(2) 1_545 19_545
P4 P4 P2 119.33(8) 3_655 19_545
P4 P4 P2 119.33(8) 2_545 19_545
P3 P4 P2 143.03(18) 3_655 19_545
P4 P4 P2 60.67(8) 3_545 19_545
P4 P4 P2 60.67(8) 2_445 19_545
Sn2 P4 P2 110.47(13) 1_445 19_545
P3 P4 Sn1 156.87(17) . 1_545
P3 P4 Sn1 77.06(16) 2_545 1_545
P2 P4 Sn1 74.00(12) . 1_545
P1 P4 Sn1 119.10(8) 1_545 1_545
P4 P4 Sn1 118.86(6) 3_655 1_545
P4 P4 Sn1 69.93(6) 2_545 1_545
P3 P4 Sn1 104.72(9) 3_655 1_545
P4 P4 Sn1 61.14(6) 3_545 1_545
P4 P4 Sn1 110.07(6) 2_445 1_545
Sn2 P4 Sn1 114.23(7) 1_445 1_545
P2 P4 Sn1 59.62(6) 19_545 1_545
P3 P4 Sn1 77.06(16) . .
P3 P4 Sn1 156.87(17) 2_545 .
P2 P4 Sn1 74.00(12) . .
P1 P4 Sn1 119.10(8) 1_545 .
P4 P4 Sn1 69.93(6) 3_655 .
P4 P4 Sn1 118.86(6) 2_545 .
P3 P4 Sn1 104.72(9) 3_655 .
P4 P4 Sn1 110.07(6) 3_545 .
P4 P4 Sn1 61.14(6) 2_445 .
Sn2 P4 Sn1 114.23(7) 1_445 .
P2 P4 Sn1 59.62(6) 19_545 .
Sn1 P4 Sn1 111.35(10) 1_545 .

loop_
_geom_bond_atom_site_label_1
_geom_bond_atom_site_label_2
_geom_bond_distance
_geom_bond_site_symmetry_2
Sn1 P2 2.6465(15) .
Sn1 P2 2.6465(15) 19
Sn1 P2 2.6465(15) 1_565
Sn1 P2 2.6465(15) 19_545
Sn1 P2 2.6465(15) 1_455
Sn1 P2 2.6465(15) 19_655
Sn1 P4 2.6814(16) 20
Sn1 P4 2.6814(16) 2
Sn1 P4 2.6814(16) 19_545
Sn1 P4 2.6814(16) 3_655
Sn1 P4 2.6814(16) 1_565
Sn1 P4 2.6814(16) 21_455
Sn1 P4 2.6814(16) .
Sn1 P4 2.6814(16) 2_445
Sn1 P4 2.6814(16) 20_665
Sn1 P4 2.6814(16) 21
Sn1 P4 2.6814(16) 3
Sn1 P4 2.6814(16) 19
Sn1 P3 2.690(3) 20
Sn1 P3 2.690(3) 2
Sn1 P3 2.690(3) 19
Sn1 P3 2.690(3) .
Sn1 P3 2.690(3) 21
Sn1 P3 2.690(3) 3
Sn2 P4 2.600(3) 3_655
Sn2 P4 2.600(3) 1_665
Sn2 P4 2.600(3) 2
Sn2 P3 2.6562(16) .
Sn2 P3 2.6562(16) 3_655
Sn2 P3 2.6562(16) 2_655
Sn2 P3 2.6562(16) 1_665
Sn2 P3 2.6562(16) 2
Sn2 P3 2.6562(16) 3_665
Sn2 P1 2.6784(19) 1_545
Sn2 P1 2.6784(19) 1_655
Sn2 P1 2.6784(19) .
Sn2 Sn2 3.3762(6) 25_655
Sn2 Sn2 3.3762(6) 25_665
Sn2 Sn2 3.3762(6) 25
P1 P3 1.179(5) 1_565
P1 P3 1.179(5) 2
P1 P3 1.179(5) 3_665
P1 P4 1.703(6) 1_565
P1 P4 1.703(6) 3_665
P1 P4 1.703(6) 2
P1 P2 2.145(9) 1_565
P1 Sn2 2.6784(19) 1_565
P1 Sn2 2.6784(19) 1_455
P2 P4 1.339(4) 3_655
P2 P4 1.339(4) .
P2 P4 1.339(4) 2_545
P2 P3 1.801(5) .
P2 P3 1.801(5) 3_655
P2 P3 1.801(5) 2_545
P2 P1 2.145(9) 1_545
P2 P4 2.642(5) 19_545
P2 P4 2.642(5) 21
P2 P4 2.642(5) 20_655
P2 Sn1 2.6465(15) 1_545
P2 Sn1 2.6465(15) 1_655
P2 P2 2.898(5) 19_545
P2 P2 2.898(5) 19_655
P2 P2 2.898(5) 19_645
P3 P1 1.179(5) 1_545
P3 P4 1.238(3) .
P3 P4 1.238(3) 3_655
P3 P3 1.715(5) 3_655
P3 P3 1.715(5) 2_545
P3 P4 2.166(5) 2_545
P3 Sn2 2.6561(16) 1_445
P3 P3 2.714(5) 2
P3 P3 2.714(5) 3
P4 P3 1.238(3) 2_545
P4 P1 1.703(6) 1_545
P4 P4 1.841(5) 3_655
P4 P4 1.841(5) 2_545
P4 P3 2.166(5) 3_655
P4 P4 2.588(5) 3_545
P4 P4 2.588(5) 2_445
P4 Sn2 2.600(3) 1_445
P4 P2 2.642(5) 19_545
P4 Sn1 2.6814(16) 1_545
